data_4500223
loop_
_publ_author_name
'Das, Babulal'
'Baruah, Jubaraj B.'

_publ_section_title
;
 Water Bridged Assembly and Dimer Formation in Co-Crystals of Caffeine or
 Theophylline with Polycarboxylic Acids
;
_journal_coden_ASTM CGDEFU
_journal_issue 1
_journal_name_full 'Crystal Growth & Design'
_journal_page_first 278
_journal_page_last 286
_journal_paper_doi 10.1021/cg1012846
_journal_volume 11
_journal_year 2011
_chemical_formula_sum 'C13 H14 N6 O6'
_chemical_formula_weight 350.30
_space_group_IT_number 2
_symmetry_cell_setting triclinic
_symmetry_space_group_name_Hall '-P 1'
_symmetry_space_group_name_H-M 'P -1'
_atom_sites_solution_hydrogens geom
_atom_sites_solution_primary direct
_atom_sites_solution_secondary difmap
_audit_creation_method SHELXL-97
_cell_angle_alpha 78.166(6)
_cell_angle_beta 75.128(6)
_cell_angle_gamma 66.750(6)
_cell_formula_units_Z 2
_cell_length_a 7.5311(7)
_cell_length_b 7.8947(6)
_cell_length_c 14.2199(12)
_cell_measurement_reflns_used 1918
_cell_measurement_temperature 296(2)
_cell_measurement_theta_max 0.00
_cell_measurement_theta_min 0.00
_cell_volume 745.63(12)
_computing_cell_refinement 'Bruker SMART'
_computing_data_collection 'Bruker SMART'
_computing_data_reduction 'Bruker SAINT'
_computing_molecular_graphics 'Bruker SHELXTL'
_computing_publication_material 'Bruker SHELXTL'
_computing_structure_refinement 'SHELXL-97 (Sheldrick, 1997)'
_computing_structure_solution 'SHELXS-97 (Sheldrick, 1990)'
_diffrn_ambient_temperature 296(2)
_diffrn_measured_fraction_theta_full 0.974
_diffrn_measured_fraction_theta_max 0.974
_diffrn_measurement_device_type 'CCD area detector'
_diffrn_measurement_method 'phi and omega scans'
_diffrn_radiation_monochromator graphite
_diffrn_radiation_source 'fine-focus sealed tube'
_diffrn_radiation_type MoK\a
_diffrn_radiation_wavelength 0.71073
_diffrn_reflns_av_R_equivalents 0.0517
_diffrn_reflns_av_sigmaI/netI 0.0555
_diffrn_reflns_limit_h_max 8
_diffrn_reflns_limit_h_min -8
_diffrn_reflns_limit_k_max 9
_diffrn_reflns_limit_k_min -9
_diffrn_reflns_limit_l_max 16
_diffrn_reflns_limit_l_min -16
_diffrn_reflns_number 8120
_diffrn_reflns_theta_full 24.99
_diffrn_reflns_theta_max 24.99
_diffrn_reflns_theta_min 1.49
_exptl_absorpt_coefficient_mu 0.126
_exptl_absorpt_correction_type none
_exptl_crystal_colour colorless
_exptl_crystal_density_diffrn 1.560
_exptl_crystal_density_method 'not measured'
_exptl_crystal_description plates
_exptl_crystal_F_000 364
_exptl_crystal_size_max 0.28
_exptl_crystal_size_mid 0.18
_exptl_crystal_size_min 0.12
_refine_diff_density_max 0.189
_refine_diff_density_min -0.239
_refine_diff_density_rms 0.052
_refine_ls_extinction_method none
_refine_ls_goodness_of_fit_ref 0.953
_refine_ls_hydrogen_treatment mixed
_refine_ls_matrix_type full
_refine_ls_number_parameters 241
_refine_ls_number_reflns 2544
_refine_ls_number_restraints 0
_refine_ls_restrained_S_all 0.953
_refine_ls_R_factor_all 0.0620
_refine_ls_R_factor_gt 0.0407
_refine_ls_shift/su_max 0.001
_refine_ls_shift/su_mean 0.000
_refine_ls_structure_factor_coef Fsqd
_refine_ls_weighting_details 'calc w=1/[\s^2^(Fo^2^)+(0.0499P)^2^+0.0000P] where P=(Fo^2^+2Fc^2^)/3'
_refine_ls_weighting_scheme calc
_refine_ls_wR_factor_gt 0.0937
_refine_ls_wR_factor_ref 0.1007
_reflns_number_gt 1713
_reflns_number_total 2544
_reflns_threshold_expression >2sigma(I)
_cod_data_source_file cg1012846_si_005.cif
_cod_data_source_block pyrzoli-caff_0m
_cod_depositor_comments
;
The following automatic conversions were performed:

'_symmetry_cell_setting' value 'Triclinic' changed to 'triclinic'
according to /home/saulius/struct/CIF-dictionaries/cif_core.dic
dictionary named 'cif_core.dic' version 2.4.1 from 2010-06-29.

Automatic conversion script
Id: cif_fix_values 1715 2011-07-08 13:25:40Z adriana 
;
_cod_original_cell_volume 745.63(11)
_cod_original_sg_symbol_H-M P-1
_cod_database_code 4500223

loop_
_symmetry_equiv_pos_as_xyz
'x, y, z'
'-x, -y, -z'

loop_
_atom_site_label
_atom_site_type_symbol
_atom_site_fract_x
_atom_site_fract_y
_atom_site_fract_z
_atom_site_U_iso_or_equiv
_atom_site_adp_type
_atom_site_occupancy
_atom_site_symmetry_multiplicity
_atom_site_calc_flag
_atom_site_refinement_flags
C1 C 0.9796(4) 0.7529(3) 0.09426(16) 0.0546(7) Uani 1 1 d .
H1A H 1.1143 0.7444 0.0815 0.082 Uiso 1 1 calc R
H1B H 0.8965 0.8613 0.1263 0.082 Uiso 1 1 calc R
H1C H 0.9412 0.7618 0.0335 0.082 Uiso 1 1 calc R
C2 C 0.8171(3) 0.6163(3) 0.24379(15) 0.0414(5) Uani 1 1 d .
C3 C 0.6607(3) 0.4859(3) 0.39857(15) 0.0515(6) Uani 1 1 d .
H3A H 0.5961 0.3980 0.4107 0.077 Uiso 1 1 calc R
H3B H 0.5644 0.6096 0.3955 0.077 Uiso 1 1 calc R
H3C H 0.7290 0.4664 0.4506 0.077 Uiso 1 1 calc R
C4 C 0.9247(3) 0.2884(3) 0.28163(14) 0.0322(5) Uani 1 1 d .
C5 C 1.0779(3) -0.0023(3) 0.28125(16) 0.0477(6) Uani 1 1 d .
H5 H 1.1168 -0.1297 0.2997 0.057 Uiso 1 1 calc R
C6 C 1.3301(3) -0.0249(3) 0.12705(17) 0.0540(7) Uani 1 1 d .
H6A H 1.3759 -0.1548 0.1504 0.081 Uiso 1 1 calc R
H6B H 1.4341 0.0216 0.1185 0.081 Uiso 1 1 calc R
H6C H 1.2910 -0.0071 0.0655 0.081 Uiso 1 1 calc R
C7 C 1.0625(3) 0.2645(3) 0.19706(14) 0.0325(5) Uani 1 1 d .
C8 C 1.0895(3) 0.4149(3) 0.12952(14) 0.0335(5) Uani 1 1 d .
C9 C 0.8032(3) 0.8334(3) 0.51848(14) 0.0371(5) Uani 1 1 d .
C10 C 0.7108(3) 0.7502(3) 0.61027(14) 0.0333(5) Uani 1 1 d .
C11 C 0.5602(3) 0.8177(3) 0.68690(14) 0.0358(5) Uani 1 1 d .
H11 H 0.4802 0.9409 0.6940 0.043 Uiso 1 1 calc R
C12 C 0.5538(3) 0.6604(3) 0.75193(14) 0.0321(5) Uani 1 1 d .
C13 C 0.4193(3) 0.6546(3) 0.84720(15) 0.0385(5) Uani 1 1 d .
H6N H 0.884(3) 0.483(3) 0.5929(15) 0.053(7) Uiso 1 1 d .
H4O H 0.804(4) 1.048(4) 0.435(2) 0.103(10) Uiso 1 1 d .
H6O H 0.356(4) 0.487(4) 0.941(2) 0.093(10) Uiso 1 1 d .
N1 N 0.9597(2) 0.5862(2) 0.15792(11) 0.0361(4) Uani 1 1 d .
N2 N 0.8014(2) 0.4609(2) 0.30577(11) 0.0377(5) Uani 1 1 d .
N3 N 0.9304(2) 0.1242(2) 0.33570(12) 0.0418(5) Uani 1 1 d .
N4 N 1.1624(2) 0.0747(2) 0.19791(12) 0.0397(5) Uani 1 1 d .
N5 N 0.6913(2) 0.5040(2) 0.71825(11) 0.0365(4) Uani 1 1 d .
N6 N 0.7843(2) 0.5630(2) 0.63265(12) 0.0363(4) Uani 1 1 d .
O1 O 1.2138(2) 0.40071(19) 0.05296(10) 0.0471(4) Uani 1 1 d .
O2 O 0.7110(2) 0.7711(2) 0.26362(12) 0.0651(5) Uani 1 1 d .
O3 O 0.9407(2) 0.7378(2) 0.46276(11) 0.0531(5) Uani 1 1 d .
O4 O 0.7279(2) 1.0146(2) 0.50332(11) 0.0482(4) Uani 1 1 d .
O5 O 0.3065(2) 0.7919(2) 0.88372(11) 0.0629(5) Uani 1 1 d .
O6 O 0.4353(2) 0.4845(2) 0.88693(12) 0.0527(5) Uani 1 1 d .

loop_
_atom_site_aniso_label
_atom_site_aniso_U_11
_atom_site_aniso_U_22
_atom_site_aniso_U_33
_atom_site_aniso_U_23
_atom_site_aniso_U_13
_atom_site_aniso_U_12
C1 0.0752(17) 0.0335(14) 0.0497(15) 0.0068(11) -0.0071(12) -0.0229(12)
C2 0.0413(12) 0.0358(14) 0.0395(13) -0.0055(11) -0.0025(10) -0.0090(10)
C3 0.0449(13) 0.0613(16) 0.0372(13) -0.0132(12) 0.0125(10) -0.0164(12)
C4 0.0321(11) 0.0320(12) 0.0281(11) 0.0017(9) 0.0000(9) -0.0132(9)
C5 0.0550(14) 0.0373(14) 0.0434(14) 0.0056(11) -0.0030(11) -0.0182(11)
C6 0.0521(14) 0.0387(14) 0.0551(16) -0.0118(12) 0.0067(12) -0.0071(11)
C7 0.0342(11) 0.0253(12) 0.0328(12) 0.0005(9) -0.0010(9) -0.0105(9)
C8 0.0308(11) 0.0353(13) 0.0293(12) -0.0003(9) 0.0007(9) -0.0126(9)
C9 0.0405(12) 0.0317(13) 0.0343(13) 0.0005(10) -0.0011(10) -0.0141(10)
C10 0.0370(11) 0.0264(12) 0.0322(12) 0.0005(9) -0.0027(9) -0.0113(9)
C11 0.0364(11) 0.0287(12) 0.0344(12) -0.0022(10) 0.0007(9) -0.0088(9)
C12 0.0317(11) 0.0307(12) 0.0288(11) -0.0015(9) 0.0009(9) -0.0112(9)
C13 0.0394(12) 0.0340(14) 0.0368(13) 0.0016(11) -0.0019(10) -0.0138(10)
N1 0.0416(10) 0.0261(10) 0.0336(10) 0.0013(8) -0.0005(8) -0.0114(8)
N2 0.0343(9) 0.0358(11) 0.0324(10) -0.0044(8) 0.0053(7) -0.0087(8)
N3 0.0465(11) 0.0371(11) 0.0357(10) 0.0034(9) 0.0009(8) -0.0182(8)
N4 0.0414(10) 0.0313(11) 0.0383(11) -0.0044(8) 0.0008(8) -0.0099(8)
N5 0.0400(10) 0.0339(10) 0.0294(10) 0.0009(8) 0.0032(8) -0.0153(8)
N6 0.0376(10) 0.0308(11) 0.0309(10) -0.0029(8) 0.0052(8) -0.0102(8)
O1 0.0490(9) 0.0440(10) 0.0373(9) 0.0002(7) 0.0098(7) -0.0192(7)
O2 0.0722(11) 0.0331(10) 0.0623(11) -0.0115(8) 0.0079(9) -0.0004(8)
O3 0.0600(10) 0.0357(9) 0.0426(9) -0.0052(7) 0.0191(8) -0.0133(8)
O4 0.0540(9) 0.0319(10) 0.0401(10) 0.0047(7) 0.0090(7) -0.0118(7)
O5 0.0676(11) 0.0389(10) 0.0524(11) -0.0051(8) 0.0224(8) -0.0095(8)
O6 0.0647(11) 0.0376(10) 0.0400(10) -0.0003(8) 0.0175(8) -0.0214(8)

loop_
_atom_type_symbol
_atom_type_description
_atom_type_scat_dispersion_real
_atom_type_scat_dispersion_imag
_atom_type_scat_source
C C 0.0033 0.0016 'International Tables Vol C Tables 4.2.6.8 and 6.1.1.4'
H H 0.0000 0.0000 'International Tables Vol C Tables 4.2.6.8 and 6.1.1.4'
N N 0.0061 0.0033 'International Tables Vol C Tables 4.2.6.8 and 6.1.1.4'
O O 0.0106 0.0060 'International Tables Vol C Tables 4.2.6.8 and 6.1.1.4'

loop_
_geom_angle_atom_site_label_1
_geom_angle_atom_site_label_2
_geom_angle_atom_site_label_3
_geom_angle
N1 C1 H1A 109.5
N1 C1 H1B 109.5
H1A C1 H1B 109.5
N1 C1 H1C 109.5
H1A C1 H1C 109.5
H1B C1 H1C 109.5
O2 C2 N2 121.14(19)
O2 C2 N1 121.9(2)
N2 C2 N1 117.01(17)
N2 C3 H3A 109.5
N2 C3 H3B 109.5
H3A C3 H3B 109.5
N2 C3 H3C 109.5
H3A C3 H3C 109.5
H3B C3 H3C 109.5
N3 C4 C7 111.88(18)
N3 C4 N2 126.42(17)
C7 C4 N2 121.69(18)
N4 C5 N3 113.19(19)
N4 C5 H5 123.4
N3 C5 H5 123.4
N4 C6 H6A 109.5
N4 C6 H6B 109.5
H6A C6 H6B 109.5
N4 C6 H6C 109.5
H6A C6 H6C 109.5
H6B C6 H6C 109.5
C4 C7 N4 105.96(17)
C4 C7 C8 122.66(18)
N4 C7 C8 131.33(18)
O1 C8 N1 121.94(18)
O1 C8 C7 125.14(19)
N1 C8 C7 112.92(17)
O3 C9 O4 123.76(19)
O3 C9 C10 121.28(18)
O4 C9 C10 114.95(17)
N6 C10 C11 106.34(17)
N6 C10 C9 118.50(17)
C11 C10 C9 135.14(18)
C10 C11 C12 104.71(17)
C10 C11 H11 127.6
C12 C11 H11 127.6
N5 C12 C11 111.76(17)
N5 C12 C13 121.02(18)
C11 C12 C13 127.22(18)
O5 C13 O6 124.10(19)
O5 C13 C12 122.93(19)
O6 C13 C12 112.97(18)
C8 N1 C2 126.09(17)
C8 N1 C1 117.38(16)
C2 N1 C1 116.45(17)
C4 N2 C2 119.61(17)
C4 N2 C3 121.43(17)
C2 N2 C3 118.86(17)
C5 N3 C4 103.26(17)
C5 N4 C7 105.71(16)
C5 N4 C6 125.83(18)
C7 N4 C6 128.41(18)
N6 N5 C12 104.05(15)
N5 N6 C10 113.13(16)
N5 N6 H6N 122.3(13)
C10 N6 H6N 124.5(13)
C9 O4 H4O 104.5(15)
C13 O6 H6O 110(2)

loop_
_geom_bond_atom_site_label_1
_geom_bond_atom_site_label_2
_geom_bond_distance
C1 N1 1.474(2)
C1 H1A 0.9600
C1 H1B 0.9600
C1 H1C 0.9600
C2 O2 1.211(2)
C2 N2 1.383(3)
C2 N1 1.395(2)
C3 N2 1.458(2)
C3 H3A 0.9600
C3 H3B 0.9600
C3 H3C 0.9600
C4 N3 1.355(2)
C4 C7 1.363(3)
C4 N2 1.365(2)
C5 N4 1.342(3)
C5 N3 1.353(3)
C5 H5 0.9300
C6 N4 1.455(2)
C6 H6A 0.9600
C6 H6B 0.9600
C6 H6C 0.9600
C7 N4 1.385(2)
C7 C8 1.413(3)
C8 O1 1.232(2)
C8 N1 1.388(2)
C9 O3 1.215(2)
C9 O4 1.308(2)
C9 C10 1.471(3)
C10 N6 1.358(2)
C10 C11 1.372(3)
C11 C12 1.397(3)
C11 H11 0.9300
C12 N5 1.343(2)
C12 C13 1.473(3)
C13 O5 1.202(2)
C13 O6 1.316(2)
N5 N6 1.333(2)
N6 H6N 0.91(2)
O4 H4O 1.03(3)
O6 H6O 0.84(3)

loop_
_geom_torsion_atom_site_label_1
_geom_torsion_atom_site_label_2
_geom_torsion_atom_site_label_3
_geom_torsion_atom_site_label_4
_geom_torsion
N3 C4 C7 N4 -0.5(2)
N2 C4 C7 N4 178.59(17)
N3 C4 C7 C8 -178.25(17)
N2 C4 C7 C8 0.9(3)
C4 C7 C8 O1 178.83(19)
N4 C7 C8 O1 1.7(4)
C4 C7 C8 N1 -1.0(3)
N4 C7 C8 N1 -178.11(19)
O3 C9 C10 N6 1.0(3)
O4 C9 C10 N6 -178.16(18)
O3 C9 C10 C11 178.8(2)
O4 C9 C10 C11 -0.3(3)
N6 C10 C11 C12 -0.2(2)
C9 C10 C11 C12 -178.2(2)
C10 C11 C12 N5 -0.1(2)
C10 C11 C12 C13 179.37(19)
N5 C12 C13 O5 173.2(2)
C11 C12 C13 O5 -6.2(3)
N5 C12 C13 O6 -7.3(3)
C11 C12 C13 O6 173.28(19)
O1 C8 N1 C2 -178.70(19)
C7 C8 N1 C2 1.2(3)
O1 C8 N1 C1 -1.9(3)
C7 C8 N1 C1 177.95(18)
O2 C2 N1 C8 179.0(2)
N2 C2 N1 C8 -1.1(3)
O2 C2 N1 C1 2.2(3)
N2 C2 N1 C1 -177.89(17)
N3 C4 N2 C2 178.28(19)
C7 C4 N2 C2 -0.7(3)
N3 C4 N2 C3 2.0(3)
C7 C4 N2 C3 -176.97(18)
O2 C2 N2 C4 -179.4(2)
N1 C2 N2 C4 0.8(3)
O2 C2 N2 C3 -3.0(3)
N1 C2 N2 C3 177.12(17)
N4 C5 N3 C4 0.3(2)
C7 C4 N3 C5 0.2(2)
N2 C4 N3 C5 -178.9(2)
N3 C5 N4 C7 -0.6(2)
N3 C5 N4 C6 176.89(19)
C4 C7 N4 C5 0.6(2)
C8 C7 N4 C5 178.1(2)
C4 C7 N4 C6 -176.74(19)
C8 C7 N4 C6 0.7(4)
C11 C12 N5 N6 0.3(2)
C13 C12 N5 N6 -179.19(17)
C12 N5 N6 C10 -0.4(2)
C11 C10 N6 N5 0.4(2)
C9 C10 N6 N5 178.83(16)
